data_4119103
loop_
_publ_author_name
'Yamamoto, Yoshihiko'
'Ishii, Jun-ichi'
'Nishiyama, Hisao'
'Itoh, Kenji'

_publ_section_title
;
 Cp*RuCl-Catalyzed Formal Intermolecular Cyclotrimerization of Three
 Unsymmetrical Alkynes through a Boron Temporary Tether:&#x00A0;
 Regioselective Four-Component Coupling Synthesis of Phthalides
;
_journal_issue 26
_journal_name_full 'Journal of the American Chemical Society'
_journal_page_first 9625
_journal_page_last 9631
_journal_paper_doi 10.1021/ja051377d
_journal_volume 127
_journal_year 2005
_chemical_formula_sum 'C13 H19 B O3'
_chemical_formula_weight 234.09
_chemical_name_systematic
; 
 ? 
;
_space_group_IT_number 2
_symmetry_cell_setting triclinic
_symmetry_space_group_name_Hall '-P 1'
_symmetry_space_group_name_H-M 'P -1'
_atom_sites_solution_hydrogens geom
_atom_sites_solution_primary direct
_atom_sites_solution_secondary difmap
_audit_creation_method SHELXL-97
_cell_angle_alpha 99.162(2)
_cell_angle_beta 94.549(2)
_cell_angle_gamma 96.552(2)
_cell_formula_units_Z 2
_cell_length_a 5.2808(5)
_cell_length_b 10.0623(10)
_cell_length_c 12.4829(12)
_cell_measurement_temperature 173(2)
_cell_volume 647.34(11)
_computing_cell_refinement 'Bruker SMART'
_computing_data_collection 'Bruker SMART'
_computing_data_reduction 'Bruker SHELXTL'
_computing_molecular_graphics 'Bruker SHELXTL'
_computing_publication_material 'Bruker SHELXTL'
_computing_structure_refinement 'SHELXL-97 (Sheldrick, 1997)'
_computing_structure_solution 'SHELXS-97 (Sheldrick, 1990)'
_diffrn_ambient_temperature 173(2)
_diffrn_measured_fraction_theta_full 0.972
_diffrn_measured_fraction_theta_max 0.972
_diffrn_measurement_device_type 'CCD area detector'
_diffrn_measurement_method 'phi and omega scans'
_diffrn_radiation_monochromator graphite
_diffrn_radiation_source 'fine-focus sealed tube'
_diffrn_radiation_type MoK\a
_diffrn_radiation_wavelength 0.71073
_diffrn_reflns_av_R_equivalents 0.0142
_diffrn_reflns_av_sigmaI/netI 0.0200
_diffrn_reflns_limit_h_max 7
_diffrn_reflns_limit_h_min -6
_diffrn_reflns_limit_k_max 11
_diffrn_reflns_limit_k_min -13
_diffrn_reflns_limit_l_max 17
_diffrn_reflns_limit_l_min -13
_diffrn_reflns_number 5026
_diffrn_reflns_theta_full 29.17
_diffrn_reflns_theta_max 29.17
_diffrn_reflns_theta_min 1.66
_exptl_absorpt_coefficient_mu 0.082
_exptl_absorpt_correction_T_max 1.000000
_exptl_absorpt_correction_T_min 0.824162
_exptl_absorpt_correction_type 'empirical (SADABS)'
_exptl_crystal_colour colorless
_exptl_crystal_density_diffrn 1.201
_exptl_crystal_density_method 'not measured'
_exptl_crystal_F_000 252
_exptl_crystal_size_max 0.05
_exptl_crystal_size_mid 0.5
_exptl_crystal_size_min 0.8
_refine_diff_density_max 0.382
_refine_diff_density_min -0.320
_refine_diff_density_rms 0.084
_refine_ls_extinction_method none
_refine_ls_goodness_of_fit_ref 1.055
_refine_ls_hydrogen_treatment mixed
_refine_ls_matrix_type full
_refine_ls_number_parameters 157
_refine_ls_number_reflns 3395
_refine_ls_number_restraints 0
_refine_ls_restrained_S_all 1.055
_refine_ls_R_factor_all 0.0603
_refine_ls_R_factor_gt 0.0531
_refine_ls_shift/su_max 0.044
_refine_ls_shift/su_mean 0.002
_refine_ls_structure_factor_coef Fsqd
_refine_ls_weighting_details 'calc w=1/[\s^2^(Fo^2^)+(0.1129P)^2^+0.0337P] where P=(Fo^2^+2Fc^2^)/3'
_refine_ls_weighting_scheme calc
_refine_ls_wR_factor_gt 0.1522
_refine_ls_wR_factor_ref 0.1609
_reflns_number_gt 2821
_reflns_number_total 3395
_reflns_threshold_expression >2sigma(I)
_cod_data_source_file ja051377dsup1.cif
_cod_data_source_block yi21
_cod_depositor_comments
;
The following automatic conversions were performed:

'_symmetry_cell_setting' value 'Triclinic' changed to 'triclinic'
according to /home/saulius/struct/CIF-dictionaries/cif_core.dic
dictionary named 'cif_core.dic' version 2.4.2 from 2011-04-26.

Automatic conversion script
Id: cif_fix_values 1891 2012-01-12 08:04:46Z andrius 
;
_cod_original_sg_symbol_H-M P-1
_cod_database_code 4119103

loop_
_symmetry_equiv_pos_as_xyz
'x, y, z'
'-x, -y, -z'

loop_
_atom_site_label
_atom_site_type_symbol
_atom_site_fract_x
_atom_site_fract_y
_atom_site_fract_z
_atom_site_U_iso_or_equiv
_atom_site_adp_type
_atom_site_occupancy
_atom_site_symmetry_multiplicity
_atom_site_calc_flag
_atom_site_refinement_flags
C1 C 0.77171(19) 0.54876(10) 0.26603(9) 0.0251(2) Uani 1 1 d .
C2 C 0.96798(19) 0.59718(10) 0.35024(8) 0.0245(2) Uani 1 1 d .
C3 C 0.99235(19) 0.73177(10) 0.40319(8) 0.0249(2) Uani 1 1 d .
C4 C 0.8313(2) 0.82262(11) 0.37331(9) 0.0270(2) Uani 1 1 d .
H4 H 0.8506 0.9139 0.4102 0.032 Uiso 1 1 calc R
C5 C 0.6409(2) 0.77574(11) 0.28767(9) 0.0267(2) Uani 1 1 d .
C6 C 0.6115(2) 0.63975(11) 0.23626(9) 0.0277(2) Uani 1 1 d .
H6 H 0.4777 0.6089 0.1792 0.033 Uiso 1 1 calc R
C7 C 0.7372(2) 0.40299(11) 0.20961(9) 0.0292(2) Uani 1 1 d .
H7A H 0.5589 0.3786 0.1753 0.035 Uiso 1 1 calc R
H7B H 0.7638 0.3440 0.2648 0.035 Uiso 1 1 calc R
C8 C 0.9196(2) 0.37521(12) 0.12284(10) 0.0360(3) Uani 1 1 d .
H8A H 0.8893 0.4323 0.0666 0.043 Uiso 1 1 calc R
H8B H 1.0977 0.4024 0.1568 0.043 Uiso 1 1 calc R
C9 C 0.8917(2) 0.22822(13) 0.06809(11) 0.0401(3) Uani 1 1 d .
H9A H 0.7164 0.2025 0.0307 0.048 Uiso 1 1 calc R
H9B H 0.9127 0.1706 0.1247 0.048 Uiso 1 1 calc R
C10 C 1.0835(3) 0.19965(18) -0.01410(13) 0.0562(4) Uani 1 1 d .
H10A H 1.0683 0.2585 -0.0691 0.084 Uiso 1 1 calc R
H10B H 1.0490 0.1044 -0.0497 0.084 Uiso 1 1 calc R
H10C H 1.2573 0.2175 0.0234 0.084 Uiso 1 1 calc R
C11 C 1.2092(2) 0.75930(11) 0.49245(9) 0.0282(2) Uani 1 1 d .
H11A H 1.3388 0.8329 0.4798 0.034 Uiso 1 1 calc R
H11B H 1.1455 0.7863 0.5642 0.034 Uiso 1 1 calc R
C12 C 0.4642(2) 0.86797(12) 0.24676(10) 0.0330(3) Uani 1 1 d .
H12A H 0.5181 0.8927 0.1776 0.040 Uiso 1 1 calc R
H12B H 0.2876 0.8197 0.2320 0.040 Uiso 1 1 calc R
C13 C 0.3077(3) 1.07600(14) 0.28563(15) 0.0531(4) Uani 1 1 d .
H13A H 0.3675 1.1028 0.2189 0.080 Uiso 1 1 calc R
H13B H 0.3137 1.1569 0.3415 0.080 Uiso 1 1 calc R
H13C H 0.1313 1.0306 0.2701 0.080 Uiso 1 1 calc R
B1 B 1.1872(2) 0.53414(12) 0.40672(10) 0.0255(3) Uani 1 1 d .
O1 O 1.25061(15) 0.40753(8) 0.38604(7) 0.0302(2) Uani 1 1 d .
H1 H 1.3773 0.4008 0.4291 0.045 Uiso 1 1 calc R
O2 O 1.31835(15) 0.63330(8) 0.48889(6) 0.0290(2) Uani 1 1 d .
O3 O 0.4675(2) 0.98608(9) 0.32366(9) 0.0508(3) Uani 1 1 d .

loop_
_atom_site_aniso_label
_atom_site_aniso_U_11
_atom_site_aniso_U_22
_atom_site_aniso_U_33
_atom_site_aniso_U_23
_atom_site_aniso_U_13
_atom_site_aniso_U_12
C1 0.0225(5) 0.0231(5) 0.0288(5) 0.0016(4) 0.0032(4) 0.0022(4)
C2 0.0224(5) 0.0232(5) 0.0277(5) 0.0028(4) 0.0028(4) 0.0035(4)
C3 0.0228(5) 0.0233(5) 0.0283(5) 0.0029(4) 0.0015(4) 0.0039(4)
C4 0.0257(5) 0.0230(5) 0.0313(5) 0.0024(4) 0.0002(4) 0.0047(4)
C5 0.0247(5) 0.0262(5) 0.0294(5) 0.0044(4) 0.0011(4) 0.0056(4)
C6 0.0239(5) 0.0279(5) 0.0297(5) 0.0020(4) -0.0017(4) 0.0039(4)
C7 0.0256(5) 0.0240(5) 0.0348(6) -0.0019(4) 0.0009(4) 0.0009(4)
C8 0.0362(6) 0.0304(6) 0.0382(6) -0.0035(5) 0.0079(5) 0.0006(4)
C9 0.0392(6) 0.0348(6) 0.0421(7) -0.0075(5) 0.0031(5) 0.0074(5)
C10 0.0452(8) 0.0633(10) 0.0509(8) -0.0209(7) 0.0071(6) 0.0099(7)
C11 0.0277(5) 0.0236(5) 0.0317(5) 0.0003(4) -0.0028(4) 0.0067(4)
C12 0.0338(6) 0.0301(6) 0.0353(6) 0.0044(4) -0.0030(4) 0.0109(4)
C13 0.0480(8) 0.0294(6) 0.0800(11) 0.0069(6) -0.0139(7) 0.0151(6)
B1 0.0237(5) 0.0237(5) 0.0291(6) 0.0041(4) 0.0031(4) 0.0040(4)
O1 0.0289(4) 0.0247(4) 0.0361(5) 0.0024(3) -0.0022(3) 0.0074(3)
O2 0.0278(4) 0.0245(4) 0.0334(4) 0.0013(3) -0.0039(3) 0.0079(3)
O3 0.0565(6) 0.0290(5) 0.0604(7) -0.0069(4) -0.0240(5) 0.0189(4)

loop_
_atom_type_symbol
_atom_type_description
_atom_type_scat_dispersion_real
_atom_type_scat_dispersion_imag
_atom_type_scat_source
C C 0.0033 0.0016 'International Tables Vol C Tables 4.2.6.8 and 6.1.1.4'
H H 0.0000 0.0000 'International Tables Vol C Tables 4.2.6.8 and 6.1.1.4'
B B 0.0013 0.0007 'International Tables Vol C Tables 4.2.6.8 and 6.1.1.4'
O O 0.0106 0.0060 'International Tables Vol C Tables 4.2.6.8 and 6.1.1.4'

loop_
_geom_angle_atom_site_label_1
_geom_angle_atom_site_label_2
_geom_angle_atom_site_label_3
_geom_angle
C6 C1 C2 117.74(9)
C6 C1 C7 121.29(10)
C2 C1 C7 120.97(9)
C3 C2 C1 119.97(9)
C3 C2 B1 105.12(9)
C1 C2 B1 134.90(10)
C4 C3 C2 122.13(10)
C4 C3 C11 127.29(9)
C2 C3 C11 110.58(9)
C3 C4 C5 117.96(10)
C4 C5 C6 120.04(10)
C4 C5 C12 121.75(10)
C6 C5 C12 118.20(10)
C1 C6 C5 122.11(10)
C1 C7 C8 113.33(9)
C9 C8 C7 113.70(10)
C8 C9 C10 113.47(12)
O2 C11 C3 105.66(8)
O3 C12 C5 110.75(9)
O1 B1 O2 122.56(10)
O1 B1 C2 129.41(10)
O2 B1 C2 108.03(9)
B1 O2 C11 110.59(8)
C12 O3 C13 111.70(11)

loop_
_geom_bond_atom_site_label_1
_geom_bond_atom_site_label_2
_geom_bond_distance
C1 C6 1.3882(14)
C1 C2 1.4019(14)
C1 C7 1.5068(14)
C2 C3 1.3961(14)
C2 B1 1.5557(15)
C3 C4 1.3907(14)
C3 C11 1.5023(15)
C4 C5 1.3917(15)
C5 C6 1.4016(15)
C5 C12 1.5054(14)
C7 C8 1.5195(16)
C8 C9 1.5129(16)
C9 C10 1.5162(19)
C11 O2 1.4471(12)
C12 O3 1.4012(15)
C13 O3 1.4156(15)
B1 O1 1.3447(14)
B1 O2 1.3896(15)
